data_2013946
loop_
_publ_author_name
'Gilheany, Declan G.'
'Higham, Lee J.'
'Kelly, P. Gabriel'
'Mueller-Bunz, Helge'

_publ_section_title
;
(E)- and {(Z)-2-[\a,\b-bis(methoxycarbonyl)vinyl]cyclopentadien-1-
ylidene}triphenylphosphorane
;
_journal_name_full 'Acta Crystallographica, Section C'
_journal_page_first o308
_journal_page_last o311
_journal_paper_doi 10.1107/S0108270104006067
_journal_volume 60
_journal_year 2004
_chemical_formula_iupac 'C29 H25 O4 P'
_chemical_formula_moiety 'C29 H25 O4 P'
_chemical_formula_sum 'C29 H25 O4 P'
_chemical_formula_weight 468.46
_chemical_melting_point 507
_chemical_name_common
;
E-2-(\a,\b-Dicarbomethoxyvinyl)cyclopentadien-1-ylidenetriphenylphosphorane
;
_chemical_name_systematic
;dimethyl
(E)-1-[2-(triphenylphosphoranylidene)cyclopentadien-1-yl]ethylenedicarboxylate
;
_space_group_IT_number 61
_symmetry_cell_setting orthorhombic
_symmetry_space_group_name_Hall '-P 2ac 2ab'
_symmetry_space_group_name_H-M 'P b c a'
_atom_sites_solution_hydrogens difmap
_atom_sites_solution_primary direct
_atom_sites_solution_secondary difmap
_cell_angle_alpha 90.00
_cell_angle_beta 90.00
_cell_angle_gamma 90.00
_cell_formula_units_Z 8
_cell_length_a 14.8041(9)
_cell_length_b 18.0337(12)
_cell_length_c 18.1151(12)
_cell_measurement_reflns_used 8862
_cell_measurement_temperature 293(2)
_cell_measurement_theta_max 22.25
_cell_measurement_theta_min 2.75
_cell_volume 4836.2(5)
_computing_cell_refinement SMART
_computing_data_collection 'SMART (Bruker, 2001)'
_computing_data_reduction 'SAINT (Bruker, 2001)'
_computing_molecular_graphics ' SHELXTL (Sheldrick, 2002) and ORTEPIII (Burnett & Johnson, 1996)'
_computing_publication_material SHELXTL
_computing_structure_refinement 'SHELXL97 (Sheldrick, 1997)'
_computing_structure_solution 'SHELXS97 (Sheldrick, 1990)'
_diffrn_ambient_temperature 293(2)
_diffrn_measured_fraction_theta_full 1.000
_diffrn_measured_fraction_theta_max 1.000
_diffrn_measurement_device_type 'Bruker SMART CCD area-detector'
_diffrn_measurement_method '\f and \w scans'
_diffrn_radiation_monochromator graphite
_diffrn_radiation_source 'fine-focus sealed tube'
_diffrn_radiation_type MoK\a
_diffrn_radiation_wavelength 0.71073
_diffrn_reflns_av_R_equivalents 0.0542
_diffrn_reflns_av_sigmaI/netI 0.0204
_diffrn_reflns_limit_h_max 17
_diffrn_reflns_limit_h_min -17
_diffrn_reflns_limit_k_max 21
_diffrn_reflns_limit_k_min -21
_diffrn_reflns_limit_l_max 21
_diffrn_reflns_limit_l_min -21
_diffrn_reflns_number 65646
_diffrn_reflns_theta_full 25.00
_diffrn_reflns_theta_max 25.00
_diffrn_reflns_theta_min 2.11
_diffrn_standards_decay_% 0
_diffrn_standards_number 0
_exptl_absorpt_coefficient_mu 0.147
_exptl_absorpt_correction_T_max 0.985
_exptl_absorpt_correction_T_min 0.856
_exptl_absorpt_correction_type multi-scan
_exptl_absorpt_process_details '(SADABS; Sheldrick, 2002)'
_exptl_crystal_colour orange
_exptl_crystal_density_diffrn 1.287
_exptl_crystal_density_method 'not measured'
_exptl_crystal_description plate
_exptl_crystal_F_000 1968
_exptl_crystal_size_max 0.30
_exptl_crystal_size_mid 0.25
_exptl_crystal_size_min 0.10
_refine_diff_density_max 0.365
_refine_diff_density_min -0.235
_refine_ls_extinction_method none
_refine_ls_goodness_of_fit_ref 1.058
_refine_ls_hydrogen_treatment refall
_refine_ls_matrix_type full
_refine_ls_number_parameters 407
_refine_ls_number_reflns 4261
_refine_ls_number_restraints 0
_refine_ls_restrained_S_all 1.058
_refine_ls_R_factor_all 0.0567
_refine_ls_R_factor_gt 0.0425
_refine_ls_shift/su_max 0.005
_refine_ls_shift/su_mean 0.001
_refine_ls_structure_factor_coef Fsqd
_refine_ls_weighting_details 'calc w=1/[\s^2^(Fo^2^)+(0.0568P)^2^+1.0912P] where P=(Fo^2^+2Fc^2^)/3'
_refine_ls_weighting_scheme calc
_refine_ls_wR_factor_gt 0.1003
_refine_ls_wR_factor_ref 0.1062
_reflns_number_gt 3428
_reflns_number_total 4261
_reflns_threshold_expression I>2\s(I)
_cod_data_source_file fa1050.cif
_cod_data_source_block IIIb
_cod_depositor_comments
;
The following automatic conversions were performed:
'_symmetry_cell_setting' value 'Orthorhombic' changed to 'orthorhombic'
according to '/home/saulius/struct/CIF-dictionaries/cif_core.dic'
dictionary named 'cif_core.dic' version 2.4.1 from
2010-06-29.

'_geom_bond_publ_flag' value 'No' changed to 'no' according
to '/home/saulius/struct/CIF-dictionaries/cif_core.dic' dictionary named
'cif_core.dic' version 2.4.1 from 2010-06-29 (62 times).

Automatic conversion script
Id: cif_fix_enum 1527 2010-12-29 10:47:43Z saulius 

The following automatic conversions were performed:

'_symmetry_cell_setting' value 'Orthorhombic' changed to
'orthorhombic' according to
/home/saulius/struct/CIF-dictionaries/cif_core.dic dictionary named
'cif_core.dic' version 2.4.1 from 2010-06-29.

'_geom_bond_publ_flag'
value 'No' changed to 'no' according to
/home/saulius/struct/CIF-dictionaries/cif_core.dic dictionary named
'cif_core.dic' version 2.4.1 from 2010-06-29 (62
times).

'_geom_angle_publ_flag' value 'No' changed to 'no' according
to /home/saulius/struct/CIF-dictionaries/cif_core.dic dictionary
named 'cif_core.dic' version 2.4.1 from 2010-06-29 (101
time).

'_geom_torsion_publ_flag' value 'No' changed to 'no'
according to /home/saulius/struct/CIF-dictionaries/cif_core.dic
dictionary named 'cif_core.dic' version 2.4.1 from 2010-06-29 (74
times).

Automatic conversion script
Id: cif_fix_values 1715 2011-07-08 13:25:40Z adriana 
;
_cod_database_code 2013946

loop_
_symmetry_equiv_pos_as_xyz
'x, y, z'
'-x+1/2, -y, z+1/2'
'-x, y+1/2, -z+1/2'
'x+1/2, -y+1/2, -z'
'-x, -y, -z'
'x-1/2, y, -z-1/2'
'x, -y-1/2, z-1/2'
'-x-1/2, y-1/2, z'

loop_
_atom_site_label
_atom_site_fract_x
_atom_site_fract_y
_atom_site_fract_z
_atom_site_U_iso_or_equiv
_atom_site_adp_type
_atom_site_calc_flag
_atom_site_refinement_flags
_atom_site_occupancy
_atom_site_disorder_assembly
_atom_site_disorder_group
_atom_site_type_symbol
P 0.93819(3) 0.20465(2) 0.40917(3) 0.03082(14) Uani d . 1 . . P
C1 0.94262(11) 0.29998(9) 0.42185(10) 0.0343(4) Uani d . 1 . . C
C2 0.95622(12) 0.35872(10) 0.36950(10) 0.0355(4) Uani d . 1 . . C
C6 0.97066(12) 0.35688(10) 0.28957(10) 0.0405(4) Uani d . 1 . . C
C7 1.04337(13) 0.30729(11) 0.26002(11) 0.0443(5) Uani d . 1 . . C
O1 1.10442(10) 0.28353(10) 0.29588(8) 0.0642(5) Uani d . 1 . . O
O2 1.03266(10) 0.29254(10) 0.18816(8) 0.0629(5) Uani d . 1 . . O
C8 1.1008(2) 0.2453(2) 0.15505(17) 0.0793(9) Uani d . 1 . . C
H8A 1.116(2) 0.200(2) 0.1887(19) 0.122(13) Uiso d . 1 . . H
H8B 1.155(2) 0.2744(17) 0.1500(16) 0.095(10) Uiso d . 1 . . H
H8C 1.077(2) 0.2279(19) 0.110(2) 0.118(12) Uiso d . 1 . . H
C9 0.92983(14) 0.40344(12) 0.24300(13) 0.0505(5) Uani d . 1 . . C
H9 0.9494(14) 0.4065(12) 0.1950(12) 0.053(6) Uiso d . 1 . . H
C10 0.85494(16) 0.45368(13) 0.26283(13) 0.0579(6) Uani d . 1 . . C
O3 0.85650(14) 0.51968(10) 0.25590(15) 0.1087(8) Uani d . 1 . . O
O4 0.78320(10) 0.41689(8) 0.28617(9) 0.0614(4) Uani d . 1 . . O
C11 0.7053(3) 0.4606(2) 0.3066(3) 0.0936(11) Uani d . 1 . . C
H11A 0.722(3) 0.493(3) 0.344(3) 0.18(2) Uiso d . 1 . . H
H11B 0.658(3) 0.428(2) 0.322(2) 0.133(15) Uiso d . 1 . . H
H11C 0.685(3) 0.484(2) 0.267(2) 0.151(19) Uiso d . 1 . . H
C3 0.95517(13) 0.42445(11) 0.40994(12) 0.0441(5) Uani d . 1 . . C
H3 0.9648(14) 0.4729(12) 0.3895(11) 0.055(6) Uiso d . 1 . . H
C4 0.94314(13) 0.40891(11) 0.48433(12) 0.0424(5) Uani d . 1 . . C
H4 0.9426(13) 0.4439(12) 0.5233(11) 0.051(6) Uiso d . 1 . . H
C5 0.93455(12) 0.33335(11) 0.49232(11) 0.0386(4) Uani d . 1 . . C
H5 0.9242(13) 0.3084(11) 0.5367(11) 0.044(5) Uiso d . 1 . . H
C12 0.84927(12) 0.16382(10) 0.46552(10) 0.0343(4) Uani d . 1 . . C
C13 0.77179(13) 0.13407(11) 0.43428(12) 0.0426(5) Uani d . 1 . . C
H13 0.7677(13) 0.1320(11) 0.3823(12) 0.048(6) Uiso d . 1 . . H
C14 0.70244(15) 0.10773(13) 0.47869(14) 0.0552(6) Uani d . 1 . . C
H14 0.6497(17) 0.0876(13) 0.4533(13) 0.069(7) Uiso d . 1 . . H
C15 0.70922(16) 0.11159(13) 0.55383(14) 0.0568(6) Uani d . 1 . . C
H15 0.6588(16) 0.0965(13) 0.5846(12) 0.066(7) Uiso d . 1 . . H
C16 0.78605(17) 0.14004(12) 0.58557(13) 0.0544(6) Uani d . 1 . . C
H16 0.7936(15) 0.1425(12) 0.6362(13) 0.060(7) Uiso d . 1 . . H
C17 0.85685(15) 0.16493(11) 0.54238(11) 0.0444(5) Uani d . 1 . . C
H17 0.9121(14) 0.1833(11) 0.5636(11) 0.044(5) Uiso d . 1 . . H
C18 1.04078(11) 0.15908(10) 0.43861(10) 0.0341(4) Uani d . 1 . . C
C19 1.04462(14) 0.08235(12) 0.44735(13) 0.0515(5) Uani d . 1 . . C
H19 0.9895(16) 0.0504(12) 0.4371(12) 0.064(6) Uiso d . 1 . . H
C20 1.12390(16) 0.05007(14) 0.47114(15) 0.0642(7) Uani d . 1 . . C
H20 1.1252(17) -0.0029(16) 0.4742(14) 0.081(8) Uiso d . 1 . . H
C21 1.19785(15) 0.09250(15) 0.48749(14) 0.0600(6) Uani d . 1 . . C
H21 1.2519(19) 0.0726(15) 0.5059(14) 0.080(8) Uiso d . 1 . . H
C22 1.19423(14) 0.16816(14) 0.47917(13) 0.0537(6) Uani d . 1 . . C
H22 1.2448(16) 0.1991(12) 0.4915(12) 0.063(7) Uiso d . 1 . . H
C23 1.11579(13) 0.20141(12) 0.45429(11) 0.0421(5) Uani d . 1 . . C
H23 1.1108(14) 0.2538(13) 0.4477(12) 0.055(6) Uiso d . 1 . . H
C24 0.91303(12) 0.18013(10) 0.31510(10) 0.0343(4) Uani d . 1 . . C
C25 0.83974(13) 0.21415(11) 0.28089(11) 0.0422(5) Uani d . 1 . . C
H25 0.8072(13) 0.2524(11) 0.3046(10) 0.040(5) Uiso d . 1 . . H
C26 0.81128(15) 0.19011(13) 0.21218(12) 0.0521(5) Uani d . 1 . . C
H26 0.7609(16) 0.2131(12) 0.1901(12) 0.056(6) Uiso d . 1 . . H
C27 0.85673(17) 0.13395(14) 0.17707(12) 0.0591(6) Uani d . 1 . . C
H27 0.8351(15) 0.1149(12) 0.1305(13) 0.064(7) Uiso d . 1 . . H
C28 0.93143(17) 0.10274(14) 0.20929(13) 0.0600(6) Uani d . 1 . . C
H28 0.9630(17) 0.0656(14) 0.1852(14) 0.077(8) Uiso d . 1 . . H
C29 0.96005(14) 0.12492(12) 0.27833(11) 0.0464(5) Uani d . 1 . . C
H29 1.0114(15) 0.1019(12) 0.3008(11) 0.049(6) Uiso d . 1 . . H

loop_
_atom_site_aniso_label
_atom_site_aniso_U_11
_atom_site_aniso_U_22
_atom_site_aniso_U_33
_atom_site_aniso_U_12
_atom_site_aniso_U_13
_atom_site_aniso_U_23
P 0.0293(2) 0.0290(2) 0.0342(3) 0.00132(18) 0.00077(18) -0.00017(19)
C1 0.0342(9) 0.0307(9) 0.0380(10) 0.0024(7) 0.0017(8) 0.0011(7)
C2 0.0319(9) 0.0326(10) 0.0419(10) -0.0027(7) -0.0010(8) 0.0040(8)
C6 0.0370(10) 0.0412(11) 0.0433(11) -0.0078(8) -0.0015(8) 0.0073(9)
C7 0.0372(10) 0.0559(12) 0.0400(11) -0.0051(9) 0.0035(9) 0.0082(9)
O1 0.0526(9) 0.0916(12) 0.0483(9) 0.0211(8) -0.0022(7) 0.0014(8)
O2 0.0508(9) 0.0978(13) 0.0403(8) 0.0139(8) 0.0039(7) -0.0030(8)
C8 0.0576(16) 0.126(3) 0.0541(16) 0.0178(18) 0.0123(13) -0.0137(18)
C9 0.0506(12) 0.0544(13) 0.0466(12) -0.0032(10) -0.0020(10) 0.0139(10)
C10 0.0574(13) 0.0485(13) 0.0679(15) 0.0007(11) -0.0146(11) 0.0161(11)
O3 0.0878(14) 0.0511(11) 0.187(2) 0.0051(10) -0.0036(14) 0.0371(14)
O4 0.0521(9) 0.0515(9) 0.0806(11) 0.0049(7) 0.0002(8) -0.0013(8)
C11 0.068(2) 0.084(2) 0.129(3) 0.0208(18) 0.008(2) -0.009(2)
C3 0.0450(11) 0.0321(10) 0.0552(12) -0.0046(8) -0.0004(9) 0.0036(9)
C4 0.0423(11) 0.0355(10) 0.0494(12) -0.0047(8) 0.0022(9) -0.0095(9)
C5 0.0405(11) 0.0368(10) 0.0386(10) -0.0009(8) 0.0032(8) -0.0024(9)
C12 0.0337(9) 0.0277(9) 0.0416(10) 0.0021(7) 0.0040(8) 0.0015(8)
C13 0.0381(11) 0.0398(11) 0.0501(12) -0.0034(8) -0.0007(9) 0.0031(9)
C14 0.0373(11) 0.0532(14) 0.0751(16) -0.0073(10) 0.0013(11) 0.0098(12)
C15 0.0470(13) 0.0500(13) 0.0734(16) 0.0015(10) 0.0222(12) 0.0141(12)
C16 0.0698(15) 0.0489(13) 0.0445(13) 0.0035(11) 0.0155(11) 0.0091(10)
C17 0.0500(12) 0.0405(11) 0.0426(11) -0.0032(9) 0.0001(9) 0.0032(9)
C18 0.0309(9) 0.0333(10) 0.0380(10) 0.0026(7) 0.0012(7) 0.0028(8)
C19 0.0404(11) 0.0377(11) 0.0765(16) 0.0010(9) -0.0009(10) 0.0088(10)
C20 0.0513(14) 0.0448(14) 0.0966(19) 0.0108(11) 0.0051(12) 0.0246(13)
C21 0.0359(11) 0.0704(17) 0.0738(16) 0.0118(11) 0.0001(11) 0.0212(13)
C22 0.0347(11) 0.0649(15) 0.0615(14) -0.0034(11) -0.0036(10) 0.0027(12)
C23 0.0365(10) 0.0404(11) 0.0494(12) -0.0010(9) -0.0006(9) 0.0026(9)
C24 0.0343(9) 0.0350(9) 0.0335(9) -0.0019(8) 0.0033(7) -0.0001(8)
C25 0.0403(10) 0.0450(12) 0.0412(11) 0.0028(9) 0.0014(9) 0.0014(9)
C26 0.0496(12) 0.0656(15) 0.0411(12) -0.0034(11) -0.0070(10) 0.0086(10)
C27 0.0700(15) 0.0717(16) 0.0356(11) -0.0080(13) -0.0018(11) -0.0067(11)
C28 0.0714(16) 0.0615(15) 0.0470(13) 0.0067(13) 0.0082(12) -0.0170(11)
C29 0.0462(11) 0.0491(12) 0.0440(11) 0.0076(10) 0.0035(9) -0.0055(9)

loop_
_atom_type_symbol
_atom_type_description
_atom_type_scat_dispersion_real
_atom_type_scat_dispersion_imag
_atom_type_scat_source
C C 0.0033 0.0016 'International Tables Vol C Tables 4.2.6.8 and 6.1.1.4'
H H 0.0000 0.0000 'International Tables Vol C Tables 4.2.6.8 and 6.1.1.4'
O O 0.0106 0.0060 'International Tables Vol C Tables 4.2.6.8 and 6.1.1.4'
P P 0.1023 0.0942 'International Tables Vol C Tables 4.2.6.8 and 6.1.1.4'

loop_
_geom_angle_atom_site_label_1
_geom_angle_atom_site_label_2
_geom_angle_atom_site_label_3
_geom_angle
_geom_angle_publ_flag
C1 P C24 112.12(9) no
C1 P C18 112.30(8) no
C24 P C18 109.98(8) no
C1 P C12 110.71(8) no
C24 P C12 106.37(8) no
C18 P C12 104.96(8) no
C5 C1 C2 107.08(16) no
C5 C1 P 122.47(14) no
C2 C1 P 130.43(14) no
C3 C2 C1 106.18(16) no
C3 C2 C6 122.75(17) no
C1 C2 C6 131.06(17) no
C9 C6 C2 123.00(19) no
C9 C6 C7 118.35(18) no
C2 C6 C7 118.15(16) no
O1 C7 O2 123.24(19) no
O1 C7 C6 124.36(19) no
O2 C7 C6 112.41(16) no
C7 O2 C8 115.90(19) no
O2 C8 H8A 111.6(19) no
O2 C8 H8B 107.1(19) no
H8A C8 H8B 108(3) no
O2 C8 H8C 107(2) no
H8A C8 H8C 109(3) no
H8B C8 H8C 114(3) no
C6 C9 C10 124.9(2) no
C6 C9 H9 119.6(14) no
C10 C9 H9 115.5(13) no
O3 C10 O4 123.2(2) no
O3 C10 C9 124.8(2) no
O4 C10 C9 111.91(19) no
C10 O4 C11 116.7(2) no
O4 C11 H11A 108(3) no
O4 C11 H11B 109(2) no
H11A C11 H11B 112(4) no
O4 C11 H11C 108(3) no
H11A C11 H11C 113(4) no
H11B C11 H11C 106(3) no
C4 C3 C2 109.89(18) no
C4 C3 H3 125.3(13) no
C2 C3 H3 124.8(13) no
C5 C4 C3 108.29(18) no
C5 C4 H4 125.5(13) no
C3 C4 H4 126.2(13) no
C4 C5 C1 108.55(18) no
C4 C5 H5 125.6(12) no
C1 C5 H5 125.8(12) no
C13 C12 C17 118.59(17) no
C13 C12 P 121.70(15) no
C17 C12 P 119.66(14) no
C12 C13 C14 120.5(2) no
C12 C13 H13 118.4(12) no
C14 C13 H13 121.1(12) no
C15 C14 C13 120.4(2) no
C15 C14 H14 123.1(14) no
C13 C14 H14 116.5(14) no
C14 C15 C16 119.8(2) no
C14 C15 H15 120.1(14) no
C16 C15 H15 120.1(14) no
C15 C16 C17 120.8(2) no
C15 C16 H16 122.2(14) no
C17 C16 H16 116.9(14) no
C16 C17 C12 119.9(2) no
C16 C17 H17 122.0(12) no
C12 C17 H17 118.2(12) no
C23 C18 C19 119.60(17) no
C23 C18 P 119.11(14) no
C19 C18 P 121.27(14) no
C20 C19 C18 119.3(2) no
C20 C19 H19 120.1(13) no
C18 C19 H19 120.6(13) no
C21 C20 C19 120.8(2) no
C21 C20 H20 122.0(15) no
C19 C20 H20 117.2(16) no
C20 C21 C22 120.0(2) no
C20 C21 H21 123.1(17) no
C22 C21 H21 116.9(17) no
C21 C22 C23 120.0(2) no
C21 C22 H22 121.4(14) no
C23 C22 H22 118.6(14) no
C18 C23 C22 120.3(2) no
C18 C23 H23 117.4(13) no
C22 C23 H23 122.3(13) no
C29 C24 C25 119.63(18) no
C29 C24 P 121.87(15) no
C25 C24 P 118.33(14) no
C26 C25 C24 120.0(2) no
C26 C25 H25 118.9(12) no
C24 C25 H25 121.1(12) no
C27 C26 C25 119.9(2) no
C27 C26 H26 121.1(13) no
C25 C26 H26 119.0(13) no
C28 C27 C26 120.1(2) no
C28 C27 H27 119.6(14) no
C26 C27 H27 120.3(14) no
C27 C28 C29 121.0(2) no
C27 C28 H28 120.3(16) no
C29 C28 H28 118.8(16) no
C28 C29 C24 119.3(2) no
C28 C29 H29 120.3(12) no
C24 C29 H29 120.4(12) no

loop_
_geom_bond_atom_site_label_1
_geom_bond_atom_site_label_2
_geom_bond_site_symmetry_2
_geom_bond_distance
_geom_bond_publ_flag
P C1 . 1.7357(18) no
P C24 . 1.7995(18) no
P C18 . 1.8074(17) no
P C12 . 1.8213(18) no
C1 C5 . 1.416(3) no
C1 C2 . 1.436(2) no
C2 C3 . 1.393(3) no
C2 C6 . 1.464(3) no
C6 C9 . 1.335(3) no
C6 C7 . 1.498(3) no
C7 O1 . 1.193(2) no
C7 O2 . 1.338(2) no
O2 C8 . 1.450(3) no
C8 H8A . 1.05(4) no
C8 H8B . 0.96(3) no
C8 H8C . 0.95(4) no
C9 C10 . 1.476(3) no
C9 H9 . 0.92(2) no
C10 O3 . 1.197(3) no
C10 O4 . 1.322(3) no
O4 C11 . 1.445(3) no
C11 H11A . 0.94(5) no
C11 H11B . 0.95(4) no
C11 H11C . 0.89(4) no
C3 C4 . 1.388(3) no
C3 H3 . 0.96(2) no
C4 C5 . 1.376(3) no
C4 H4 . 0.95(2) no
C5 H5 . 0.93(2) no
C12 C13 . 1.387(3) no
C12 C17 . 1.397(3) no
C13 C14 . 1.388(3) no
C13 H13 . 0.94(2) no
C14 C15 . 1.367(3) no
C14 H14 . 0.98(2) no
C15 C16 . 1.374(3) no
C15 H15 . 0.97(2) no
C16 C17 . 1.383(3) no
C16 H16 . 0.93(2) no
C17 H17 . 0.96(2) no
C18 C23 . 1.377(3) no
C18 C19 . 1.394(3) no
C19 C20 . 1.379(3) no
C19 H19 . 1.02(2) no
C20 C21 . 1.368(4) no
C20 H20 . 0.96(3) no
C21 C22 . 1.374(3) no
C21 H21 . 0.94(3) no
C22 C23 . 1.382(3) no
C22 H22 . 0.96(2) no
C23 H23 . 0.95(2) no
C24 C29 . 1.385(3) no
C24 C25 . 1.392(3) no
C25 C26 . 1.384(3) no
C25 H25 . 0.94(2) no
C26 C27 . 1.372(3) no
C26 H26 . 0.94(2) no
C27 C28 . 1.371(3) no
C27 H27 . 0.97(2) no
C28 C29 . 1.380(3) no
C28 H28 . 0.93(3) no
C29 H29 . 0.96(2) no

loop_
_geom_torsion_atom_site_label_1
_geom_torsion_atom_site_label_2
_geom_torsion_atom_site_label_3
_geom_torsion_atom_site_label_4
_geom_torsion
_geom_torsion_publ_flag
C24 P C1 C5 160.85(14) no
C18 P C1 C5 -74.72(17) no
C12 P C1 C5 42.24(17) no
C24 P C1 C2 -20.8(2) no
C18 P C1 C2 103.67(17) no
C12 P C1 C2 -139.37(16) no
C5 C1 C2 C3 -0.4(2) no
P C1 C2 C3 -178.99(15) no
C5 C1 C2 C6 178.47(18) no
P C1 C2 C6 -0.1(3) no
C3 C2 C6 C9 -44.6(3) no
C1 C2 C6 C9 136.7(2) no
C3 C2 C6 C7 127.19(19) no
C1 C2 C6 C7 -51.5(3) no
C9 C6 C7 O1 152.7(2) no
C2 C6 C7 O1 -19.5(3) no
C9 C6 C7 O2 -27.1(3) no
C2 C6 C7 O2 160.75(17) no
O1 C7 O2 C8 -0.2(3) no
C6 C7 O2 C8 179.5(2) no
C2 C6 C9 C10 -10.6(3) no
C7 C6 C9 C10 177.63(19) no
C6 C9 C10 O3 122.0(3) no
C6 C9 C10 O4 -61.1(3) no
O3 C10 O4 C11 -2.5(4) no
C9 C10 O4 C11 -179.5(3) no
C1 C2 C3 C4 1.0(2) no
C6 C2 C3 C4 -178.03(17) no
C2 C3 C4 C5 -1.2(2) no
C3 C4 C5 C1 0.9(2) no
C2 C1 C5 C4 -0.3(2) no
P C1 C5 C4 178.42(14) no
C1 P C12 C13 110.80(16) no
C24 P C12 C13 -11.25(17) no
C18 P C12 C13 -127.80(16) no
C1 P C12 C17 -66.50(17) no
C24 P C12 C17 171.45(15) no
C18 P C12 C17 54.89(16) no
C17 C12 C13 C14 1.6(3) no
P C12 C13 C14 -175.73(16) no
C12 C13 C14 C15 0.8(3) no
C13 C14 C15 C16 -1.6(3) no
C14 C15 C16 C17 0.0(3) no
C15 C16 C17 C12 2.4(3) no
C13 C12 C17 C16 -3.2(3) no
P C12 C17 C16 174.24(16) no
C1 P C18 C23 -11.74(18) no
C24 P C18 C23 113.86(16) no
C12 P C18 C23 -132.09(15) no
C1 P C18 C19 166.74(16) no
C24 P C18 C19 -67.66(18) no
C12 P C18 C19 46.39(19) no
C23 C18 C19 C20 -0.4(3) no
P C18 C19 C20 -178.90(19) no
C18 C19 C20 C21 1.2(4) no
C19 C20 C21 C22 -1.0(4) no
C20 C21 C22 C23 0.0(4) no
C19 C18 C23 C22 -0.6(3) no
P C18 C23 C22 177.94(16) no
C21 C22 C23 C18 0.8(3) no
C1 P C24 C29 135.13(16) no
C18 P C24 C29 9.43(19) no
C12 P C24 C29 -103.72(17) no
C1 P C24 C25 -49.75(17) no
C18 P C24 C25 -175.46(14) no
C12 P C24 C25 71.40(16) no
C29 C24 C25 C26 3.4(3) no
P C24 C25 C26 -171.82(16) no
C24 C25 C26 C27 -1.6(3) no
C25 C26 C27 C28 -1.4(4) no
C26 C27 C28 C29 2.6(4) no
C27 C28 C29 C24 -0.7(4) no
C25 C24 C29 C28 -2.3(3) no
P C24 C29 C28 172.80(17) no

loop_
_cod_related_entry_id
_cod_related_entry_database
_cod_related_entry_code
1 ChemSpider 9469294
